data_4071992
loop_
_publ_author_name
'Morawitz, Thorsten'
'Zhang, Fan'
'Bolte, Michael'
'Bats, Jan W.'
'Lerner, Hans-Wolfram'
'Wagner, Matthias'

_publ_section_title
;
 Di- and Tritopic Poly(pyrazol-1-yl)borate Ligands: Synthesis,
 Characterization, and Reactivity toward [Mn(CO)5Br]
;
_journal_issue 19
_journal_name_full Organometallics
_journal_page_first 5067
_journal_paper_doi 10.1021/om800504r
_journal_volume 27
_journal_year 2008
_chemical_formula_sum 'C31 H24 B2 Cl2 Mn2 N12 O6'
_chemical_formula_weight 863.02
_chemical_name_systematic ?
_space_group_IT_number 14
_symmetry_cell_setting monoclinic
_symmetry_space_group_name_Hall '-P 2yn'
_symmetry_space_group_name_H-M 'P 1 21/n 1'
_atom_sites_solution_hydrogens geom
_atom_sites_solution_primary direct
_atom_sites_solution_secondary difmap
_audit_creation_method SHELXL-97
_cell_angle_alpha 90.00
_cell_angle_beta 103.423(3)
_cell_angle_gamma 90.00
_cell_formula_units_Z 4
_cell_length_a 15.5531(6)
_cell_length_b 14.6474(5)
_cell_length_c 16.5291(6)
_cell_measurement_reflns_used 61349
_cell_measurement_temperature 173(2)
_cell_measurement_theta_max 28.8
_cell_measurement_theta_min 2.6
_cell_volume 3662.7(2)
_computing_cell_refinement 'X-Area (Stoe & Cie, 2001)'
_computing_data_collection 'X-Area (Stoe & Cie, 2001)'
_computing_data_reduction 'X-Area (Stoe & Cie, 2001)'
_computing_molecular_graphics 'XP in SHELXTL-Plus (Sheldrick, 1991)'
_computing_publication_material SHELXL97
_computing_structure_refinement 'SHELXL97 (Sheldrick, 1997) '
_computing_structure_solution 'SHELXS97 (Sheldrick, 1990) '
_diffrn_ambient_temperature 173(2)
_diffrn_measured_fraction_theta_full 0.998
_diffrn_measured_fraction_theta_max 0.990
_diffrn_measurement_device_type 'STOE IPDS II two-circle-diffractometer'
_diffrn_measurement_method \w
_diffrn_radiation_monochromator graphite
_diffrn_radiation_source 'fine-focus sealed tube'
_diffrn_radiation_type MoK\a
_diffrn_radiation_wavelength 0.71073
_diffrn_reflns_av_R_equivalents 0.0408
_diffrn_reflns_av_sigmaI/netI 0.0198
_diffrn_reflns_limit_h_max 20
_diffrn_reflns_limit_h_min -21
_diffrn_reflns_limit_k_max 20
_diffrn_reflns_limit_k_min -20
_diffrn_reflns_limit_l_max 22
_diffrn_reflns_limit_l_min -22
_diffrn_reflns_number 62614
_diffrn_reflns_theta_full 25.00
_diffrn_reflns_theta_max 29.66
_diffrn_reflns_theta_min 2.48
_diffrn_standards_number 0
_exptl_absorpt_coefficient_mu 0.897
_exptl_absorpt_correction_T_max 0.7623
_exptl_absorpt_correction_T_min 0.7269
_exptl_absorpt_correction_type multi-scan
_exptl_absorpt_process_details 'MULABS (Spek, 2003; Blessing, 1995)'
_exptl_crystal_colour 'light yellow'
_exptl_crystal_density_diffrn 1.565
_exptl_crystal_density_method 'not measured'
_exptl_crystal_description block
_exptl_crystal_F_000 1744
_exptl_crystal_size_max 0.38
_exptl_crystal_size_mid 0.35
_exptl_crystal_size_min 0.32
_refine_diff_density_max 0.367
_refine_diff_density_min -0.569
_refine_diff_density_rms 0.061
_refine_ls_extinction_method none
_refine_ls_goodness_of_fit_ref 1.030
_refine_ls_hydrogen_treatment mixed
_refine_ls_matrix_type full
_refine_ls_number_parameters 524
_refine_ls_number_reflns 10254
_refine_ls_number_restraints 0
_refine_ls_restrained_S_all 1.030
_refine_ls_R_factor_all 0.0365
_refine_ls_R_factor_gt 0.0335
_refine_ls_shift/su_max 0.002
_refine_ls_shift/su_mean 0.000
_refine_ls_structure_factor_coef Fsqd
_refine_ls_weighting_details 'calc w=1/[\s^2^(Fo^2^)+(0.0454P)^2^+1.8836P] where P=(Fo^2^+2Fc^2^)/3'
_refine_ls_weighting_scheme calc
_refine_ls_wR_factor_gt 0.0862
_refine_ls_wR_factor_ref 0.0881
_reflns_number_gt 9467
_reflns_number_total 10254
_reflns_threshold_expression I>2\s(I)
_cod_data_source_file om800504r_si_002.cif
_cod_data_source_block wa639_/_Compd._m-11
_cod_depositor_comments
;
The following automatic conversions were performed:

'_symmetry_cell_setting' value 'Monoclinic' changed to 'monoclinic'
according to /home/saulius/struct/CIF-dictionaries/cif_core.dic
dictionary named 'cif_core.dic' version 2.4.1 from 2010-06-29.

Automatic conversion script
Id: cif_fix_values 1715 2011-07-08 13:25:40Z adriana 
;
_cod_original_sg_symbol_H-M 'P 21/n'
_cod_database_code 4071992

loop_
_symmetry_equiv_pos_as_xyz
'x, y, z'
'-x+1/2, y+1/2, -z+1/2'
'-x, -y, -z'
'x-1/2, -y-1/2, z-1/2'

loop_
_atom_site_label
_atom_site_type_symbol
_atom_site_fract_x
_atom_site_fract_y
_atom_site_fract_z
_atom_site_U_iso_or_equiv
_atom_site_adp_type
_atom_site_occupancy
_atom_site_symmetry_multiplicity
_atom_site_calc_flag
_atom_site_refinement_flags
_atom_site_disorder_assembly
_atom_site_disorder_group
Mn1 Mn 0.719985(13) 0.446948(14) 0.198625(12) 0.02236(5) Uani 1 1 d . . .
Mn2 Mn 0.821770(12) 0.485195(13) 0.836045(12) 0.01973(5) Uani 1 1 d . . .
B1 B 0.64352(9) 0.53957(9) 0.34506(8) 0.0185(2) Uani 1 1 d . . .
B2 B 0.69288(9) 0.56031(9) 0.66702(8) 0.0179(2) Uani 1 1 d . . .
C1 C 0.81025(10) 0.36615(11) 0.21178(10) 0.0315(3) Uani 1 1 d . . .
O1 O 0.86707(9) 0.31409(10) 0.22030(10) 0.0502(3) Uani 1 1 d . . .
C2 C 0.76389(11) 0.51075(11) 0.12352(9) 0.0330(3) Uani 1 1 d . . .
O2 O 0.79326(10) 0.55192(11) 0.07754(8) 0.0514(4) Uani 1 1 d . . .
C3 C 0.65423(10) 0.37784(10) 0.11545(9) 0.0278(3) Uani 1 1 d . . .
O3 O 0.61271(9) 0.33714(9) 0.06112(7) 0.0390(3) Uani 1 1 d . . .
C4 C 0.91776(9) 0.41510(10) 0.83667(9) 0.0281(3) Uani 1 1 d . . .
O4 O 0.97933(8) 0.37329(9) 0.83395(9) 0.0438(3) Uani 1 1 d . . .
C5 C 0.78510(9) 0.41256(10) 0.91100(9) 0.0258(3) Uani 1 1 d . . .
O5 O 0.76194(8) 0.36745(8) 0.95841(7) 0.0377(3) Uani 1 1 d . . .
C6 C 0.88623(9) 0.55212(10) 0.92077(9) 0.0269(3) Uani 1 1 d . . .
O6 O 0.92918(9) 0.59268(9) 0.97468(7) 0.0419(3) Uani 1 1 d . . .
N11 N 0.58484(7) 0.56265(8) 0.25732(6) 0.0210(2) Uani 1 1 d . . .
N12 N 0.61448(8) 0.53514(8) 0.18948(7) 0.0233(2) Uani 1 1 d . . .
C13 C 0.55174(10) 0.55864(10) 0.12228(8) 0.0292(3) Uani 1 1 d . . .
H13 H 0.5555 0.5486 0.0664 0.035 Uiso 1 1 calc R . .
C14 C 0.48059(10) 0.59968(11) 0.14548(9) 0.0312(3) Uani 1 1 d . . .
H14 H 0.4278 0.6222 0.1100 0.037 Uiso 1 1 calc R . .
C15 C 0.50348(9) 0.60057(10) 0.23144(8) 0.0259(3) Uani 1 1 d . . .
H15 H 0.4682 0.6238 0.2665 0.031 Uiso 1 1 calc R . .
N21 N 0.64292(7) 0.43258(7) 0.34904(6) 0.01943(19) Uani 1 1 d . . .
N22 N 0.67391(7) 0.38395(7) 0.29115(7) 0.0218(2) Uani 1 1 d . . .
C23 C 0.66508(9) 0.29522(9) 0.30798(9) 0.0270(3) Uani 1 1 d . . .
H23 H 0.6822 0.2460 0.2777 0.032 Uiso 1 1 calc R . .
C24 C 0.62716(10) 0.28537(10) 0.37618(9) 0.0290(3) Uani 1 1 d . . .
H24 H 0.6138 0.2302 0.4009 0.035 Uiso 1 1 calc R . .
C25 C 0.61337(9) 0.37364(9) 0.39966(8) 0.0243(2) Uani 1 1 d . . .
H25 H 0.5873 0.3903 0.4441 0.029 Uiso 1 1 calc R . .
N31 N 0.74081(7) 0.56822(7) 0.34486(6) 0.02004(19) Uani 1 1 d . . .
N32 N 0.78503(7) 0.52992(8) 0.29131(7) 0.0232(2) Uani 1 1 d . . .
C33 C 0.86708(9) 0.56475(10) 0.30929(9) 0.0286(3) Uani 1 1 d . . .
H33 H 0.9120 0.5494 0.2814 0.034 Uiso 1 1 calc R . .
C34 C 0.87681(9) 0.62670(11) 0.37490(10) 0.0301(3) Uani 1 1 d . . .
H34 H 0.9280 0.6609 0.4000 0.036 Uiso 1 1 calc R . .
C35 C 0.79551(9) 0.62736(9) 0.39527(8) 0.0244(2) Uani 1 1 d . . .
H35 H 0.7804 0.6634 0.4377 0.029 Uiso 1 1 calc R . .
N41 N 0.69368(7) 0.45385(7) 0.67218(6) 0.01876(19) Uani 1 1 d . . .
N42 N 0.74862(7) 0.41201(7) 0.73791(7) 0.0208(2) Uani 1 1 d . . .
C43 C 0.73339(10) 0.32200(9) 0.72888(9) 0.0269(3) Uani 1 1 d . . .
H43 H 0.7636 0.2765 0.7656 0.032 Uiso 1 1 calc R . .
C44 C 0.66704(10) 0.30476(10) 0.65802(9) 0.0292(3) Uani 1 1 d . . .
H44 H 0.6435 0.2472 0.6374 0.035 Uiso 1 1 calc R . .
C45 C 0.64303(9) 0.38996(9) 0.62435(8) 0.0241(2) Uani 1 1 d . . .
H45 H 0.5983 0.4018 0.5756 0.029 Uiso 1 1 calc R . .
N51 N 0.66047(7) 0.59154(7) 0.74547(6) 0.01941(19) Uani 1 1 d . . .
N52 N 0.71190(7) 0.56881(8) 0.82199(7) 0.0212(2) Uani 1 1 d . . .
C53 C 0.67046(10) 0.60080(10) 0.87863(8) 0.0284(3) Uani 1 1 d . . .
H53 H 0.6921 0.5954 0.9371 0.034 Uiso 1 1 calc R . .
C54 C 0.59109(10) 0.64326(11) 0.84017(9) 0.0309(3) Uani 1 1 d . . .
H54 H 0.5494 0.6714 0.8660 0.037 Uiso 1 1 calc R . .
C55 C 0.58686(9) 0.63519(10) 0.75596(8) 0.0249(2) Uani 1 1 d . . .
H55 H 0.5400 0.6567 0.7125 0.030 Uiso 1 1 calc R . .
N61 N 0.79131(7) 0.59334(7) 0.68075(6) 0.01882(19) Uani 1 1 d . . .
N62 N 0.85398(7) 0.56676(7) 0.74850(7) 0.0211(2) Uani 1 1 d . . .
C63 C 0.93009(9) 0.60605(10) 0.74295(9) 0.0270(3) Uani 1 1 d . . .
H63 H 0.9848 0.5986 0.7823 0.032 Uiso 1 1 calc R . .
C64 C 0.91784(9) 0.65943(10) 0.67127(9) 0.0291(3) Uani 1 1 d . . .
H64 H 0.9608 0.6944 0.6524 0.035 Uiso 1 1 calc R . .
C65 C 0.82896(9) 0.64981(9) 0.63378(8) 0.0239(2) Uani 1 1 d . . .
H65 H 0.7992 0.6782 0.5834 0.029 Uiso 1 1 calc R . .
C71 C 0.61786(8) 0.58883(8) 0.42363(7) 0.0187(2) Uani 1 1 d . . .
C72 C 0.65080(8) 0.55474(8) 0.50459(7) 0.0187(2) Uani 1 1 d . . .
H72 H 0.6820 0.4984 0.5104 0.022 Uiso 1 1 calc R . .
C73 C 0.64047(8) 0.59888(8) 0.57766(7) 0.0184(2) Uani 1 1 d . . .
C74 C 0.59703(8) 0.68351(9) 0.56711(8) 0.0217(2) Uani 1 1 d . . .
H74 H 0.5890 0.7160 0.6146 0.026 Uiso 1 1 calc R . .
C75 C 0.56547(9) 0.72076(9) 0.48831(8) 0.0235(2) Uani 1 1 d . . .
H75 H 0.5366 0.7784 0.4827 0.028 Uiso 1 1 calc R . .
C76 C 0.57580(8) 0.67424(9) 0.41767(8) 0.0215(2) Uani 1 1 d . . .
H76 H 0.5540 0.7008 0.3644 0.026 Uiso 1 1 calc R . .
C8 C 0.6273(6) 0.8891(5) 0.0257(4) 0.078(2) Uani 0.577(14) 1 d P A 1
H8A H 0.5863 0.9343 0.0408 0.093 Uiso 0.577(14) 1 calc PR A 1
H8B H 0.6872 0.9005 0.0608 0.093 Uiso 0.577(14) 1 calc PR A 1
Cl81 Cl 0.6286(2) 0.9013(3) -0.0824(2) 0.0651(6) Uani 0.577(14) 1 d P A 1
Cl82 Cl 0.5921(2) 0.77522(17) 0.0437(2) 0.0508(5) Uani 0.577(14) 1 d P A 1
C8' C 0.6608(7) 0.8591(13) 0.0071(12) 0.147(8) Uani 0.423(14) 1 d P A 2
H8'1 H 0.6913 0.8977 0.0542 0.177 Uiso 0.423(14) 1 calc PR A 2
H8'2 H 0.7073 0.8246 -0.0118 0.177 Uiso 0.423(14) 1 calc PR A 2
Cl83 Cl 0.6160(4) 0.9278(6) -0.0681(6) 0.0878(19) Uani 0.423(14) 1 d P A 2
Cl84 Cl 0.6018(4) 0.7841(4) 0.0449(3) 0.0865(16) Uani 0.423(14) 1 d P A 2

loop_
_atom_site_aniso_label
_atom_site_aniso_U_11
_atom_site_aniso_U_22
_atom_site_aniso_U_33
_atom_site_aniso_U_23
_atom_site_aniso_U_13
_atom_site_aniso_U_12
Mn1 0.02349(10) 0.02526(10) 0.01980(9) -0.00377(7) 0.00801(7) -0.00177(7)
Mn2 0.01887(9) 0.01973(9) 0.01967(9) 0.00257(6) 0.00260(7) 0.00016(6)
B1 0.0188(6) 0.0197(6) 0.0169(5) 0.0019(4) 0.0038(4) 0.0001(4)
B2 0.0192(6) 0.0172(6) 0.0178(5) -0.0012(4) 0.0051(4) 0.0006(4)
C1 0.0276(7) 0.0371(7) 0.0319(7) -0.0115(6) 0.0106(5) -0.0029(6)
O1 0.0339(6) 0.0532(8) 0.0639(9) -0.0184(7) 0.0122(6) 0.0121(6)
C2 0.0376(8) 0.0385(8) 0.0250(6) -0.0065(6) 0.0116(6) -0.0073(6)
O2 0.0625(9) 0.0645(9) 0.0330(6) 0.0002(6) 0.0226(6) -0.0222(7)
C3 0.0303(7) 0.0300(7) 0.0246(6) -0.0007(5) 0.0093(5) -0.0008(5)
O3 0.0471(7) 0.0386(6) 0.0285(5) -0.0067(5) 0.0028(5) -0.0095(5)
C4 0.0263(6) 0.0267(6) 0.0296(6) 0.0067(5) 0.0033(5) 0.0007(5)
O4 0.0318(6) 0.0427(7) 0.0568(8) 0.0101(6) 0.0099(5) 0.0159(5)
C5 0.0246(6) 0.0263(6) 0.0255(6) 0.0018(5) 0.0037(5) 0.0014(5)
O5 0.0442(6) 0.0358(6) 0.0370(6) 0.0105(5) 0.0171(5) 0.0000(5)
C6 0.0268(6) 0.0272(6) 0.0256(6) 0.0053(5) 0.0041(5) -0.0034(5)
O6 0.0450(7) 0.0449(7) 0.0312(5) -0.0029(5) -0.0004(5) -0.0192(5)
N11 0.0218(5) 0.0236(5) 0.0170(4) 0.0017(4) 0.0032(4) 0.0018(4)
N12 0.0271(5) 0.0258(5) 0.0173(5) 0.0006(4) 0.0054(4) 0.0014(4)
C13 0.0369(7) 0.0295(7) 0.0182(6) 0.0021(5) 0.0006(5) 0.0003(5)
C14 0.0323(7) 0.0312(7) 0.0249(6) 0.0022(5) -0.0037(5) 0.0045(6)
C15 0.0231(6) 0.0276(6) 0.0251(6) 0.0012(5) 0.0019(5) 0.0040(5)
N21 0.0205(5) 0.0201(5) 0.0178(4) -0.0003(4) 0.0046(4) -0.0006(4)
N22 0.0238(5) 0.0207(5) 0.0213(5) -0.0021(4) 0.0059(4) 0.0007(4)
C23 0.0293(6) 0.0199(6) 0.0302(6) -0.0031(5) 0.0038(5) -0.0010(5)
C24 0.0350(7) 0.0223(6) 0.0275(6) 0.0023(5) 0.0025(5) -0.0070(5)
C25 0.0275(6) 0.0254(6) 0.0199(5) 0.0001(5) 0.0051(5) -0.0071(5)
N31 0.0207(5) 0.0210(5) 0.0188(4) -0.0012(4) 0.0054(4) -0.0006(4)
N32 0.0221(5) 0.0256(5) 0.0234(5) -0.0043(4) 0.0083(4) -0.0021(4)
C33 0.0224(6) 0.0326(7) 0.0325(7) -0.0042(5) 0.0097(5) -0.0037(5)
C34 0.0241(6) 0.0324(7) 0.0337(7) -0.0058(6) 0.0062(5) -0.0072(5)
C35 0.0249(6) 0.0242(6) 0.0239(6) -0.0036(5) 0.0051(5) -0.0041(5)
N41 0.0211(5) 0.0179(5) 0.0172(4) 0.0000(3) 0.0043(4) -0.0006(4)
N42 0.0223(5) 0.0179(5) 0.0215(5) 0.0017(4) 0.0036(4) 0.0009(4)
C43 0.0318(7) 0.0173(5) 0.0320(7) 0.0020(5) 0.0080(5) 0.0003(5)
C44 0.0373(7) 0.0203(6) 0.0305(7) -0.0037(5) 0.0091(6) -0.0081(5)
C45 0.0281(6) 0.0235(6) 0.0208(5) -0.0032(4) 0.0061(5) -0.0079(5)
N51 0.0193(5) 0.0216(5) 0.0173(4) -0.0011(4) 0.0042(4) 0.0019(4)
N52 0.0228(5) 0.0234(5) 0.0171(4) -0.0003(4) 0.0040(4) 0.0022(4)
C53 0.0327(7) 0.0341(7) 0.0197(6) -0.0024(5) 0.0087(5) 0.0029(6)
C54 0.0311(7) 0.0367(7) 0.0280(7) -0.0030(6) 0.0134(5) 0.0073(6)
C55 0.0217(6) 0.0287(6) 0.0253(6) -0.0011(5) 0.0074(5) 0.0049(5)
N61 0.0201(5) 0.0172(4) 0.0193(4) 0.0006(4) 0.0048(4) -0.0001(4)
N62 0.0189(5) 0.0213(5) 0.0227(5) 0.0030(4) 0.0038(4) -0.0009(4)
C63 0.0202(6) 0.0283(6) 0.0323(7) 0.0014(5) 0.0056(5) -0.0034(5)
C64 0.0263(6) 0.0289(7) 0.0339(7) 0.0027(5) 0.0108(5) -0.0067(5)
C65 0.0281(6) 0.0214(6) 0.0236(6) 0.0021(4) 0.0087(5) -0.0025(5)
C71 0.0180(5) 0.0191(5) 0.0191(5) 0.0004(4) 0.0046(4) -0.0004(4)
C72 0.0182(5) 0.0183(5) 0.0198(5) 0.0005(4) 0.0048(4) 0.0020(4)
C73 0.0181(5) 0.0185(5) 0.0187(5) -0.0003(4) 0.0043(4) 0.0001(4)
C74 0.0241(6) 0.0190(5) 0.0226(5) -0.0019(4) 0.0066(4) 0.0024(4)
C75 0.0249(6) 0.0176(5) 0.0272(6) 0.0014(4) 0.0044(5) 0.0045(4)
C76 0.0222(5) 0.0198(5) 0.0216(5) 0.0035(4) 0.0032(4) 0.0018(4)
C8 0.087(5) 0.076(4) 0.066(3) -0.032(3) 0.010(3) -0.041(3)
Cl81 0.0664(11) 0.0657(13) 0.0728(9) 0.0059(9) 0.0357(8) -0.0150(9)
Cl82 0.0548(9) 0.0438(9) 0.0591(10) 0.0000(6) 0.0237(7) -0.0115(6)
C8' 0.054(5) 0.170(13) 0.181(13) 0.131(11) -0.048(6) -0.056(6)
Cl83 0.0566(15) 0.082(3) 0.116(4) 0.048(2) 0.0028(17) -0.0182(17)
Cl84 0.075(2) 0.117(3) 0.0668(18) 0.0261(18) 0.0139(14) -0.0319(17)

loop_
_atom_type_symbol
_atom_type_description
_atom_type_scat_dispersion_real
_atom_type_scat_dispersion_imag
_atom_type_scat_source
C C 0.0033 0.0016 'International Tables Vol C Tables 4.2.6.8 and 6.1.1.4'
H H 0.0000 0.0000 'International Tables Vol C Tables 4.2.6.8 and 6.1.1.4'
B B 0.0013 0.0007 'International Tables Vol C Tables 4.2.6.8 and 6.1.1.4'
Cl Cl 0.1484 0.1585 'International Tables Vol C Tables 4.2.6.8 and 6.1.1.4'
Mn Mn 0.3368 0.7283 'International Tables Vol C Tables 4.2.6.8 and 6.1.1.4'
N N 0.0061 0.0033 'International Tables Vol C Tables 4.2.6.8 and 6.1.1.4'
O O 0.0106 0.0060 'International Tables Vol C Tables 4.2.6.8 and 6.1.1.4'

loop_
_geom_angle_atom_site_label_1
_geom_angle_atom_site_label_2
_geom_angle_atom_site_label_3
_geom_angle
C2 Mn1 C1 90.83(8)
C2 Mn1 C3 90.25(7)
C1 Mn1 C3 90.64(7)
C2 Mn1 N32 90.41(6)
C1 Mn1 N32 93.67(6)
C3 Mn1 N32 175.63(6)
C2 Mn1 N22 174.88(6)
C1 Mn1 N22 90.67(6)
C3 Mn1 N22 94.63(5)
N32 Mn1 N22 84.60(4)
C2 Mn1 N12 92.68(6)
C1 Mn1 N12 176.48(6)
C3 Mn1 N12 89.71(6)
N32 Mn1 N12 85.94(5)
N22 Mn1 N12 85.80(4)
C6 Mn2 C4 89.70(7)
C6 Mn2 C5 89.70(6)
C4 Mn2 C5 93.03(6)
C6 Mn2 N62 92.80(5)
C4 Mn2 N62 89.90(6)
C5 Mn2 N62 176.16(5)
C6 Mn2 N42 178.54(5)
C4 Mn2 N42 90.77(6)
C5 Mn2 N42 91.65(5)
N62 Mn2 N42 85.83(4)
C6 Mn2 N52 93.49(6)
C4 Mn2 N52 173.75(5)
C5 Mn2 N52 92.36(5)
N62 Mn2 N52 84.58(4)
N42 Mn2 N52 85.91(4)
N11 B1 N21 104.33(10)
N11 B1 N31 107.22(10)
N21 B1 N31 106.38(10)
N11 B1 C71 116.75(10)
N21 B1 C71 114.06(10)
N31 B1 C71 107.48(10)
N41 B2 N51 104.29(10)
N41 B2 N61 107.72(10)
N51 B2 N61 106.31(9)
N41 B2 C73 113.28(10)
N51 B2 C73 117.68(10)
N61 B2 C73 107.01(10)
O1 C1 Mn1 179.30(16)
O2 C2 Mn1 178.33(15)
O3 C3 Mn1 177.39(14)
O4 C4 Mn2 176.64(14)
O5 C5 Mn2 179.51(14)
O6 C6 Mn2 177.90(15)
C15 N11 N12 109.21(10)
C15 N11 B1 133.08(11)
N12 N11 B1 117.52(10)
C13 N12 N11 106.51(11)
C13 N12 Mn1 129.29(10)
N11 N12 Mn1 122.49(8)
N12 C13 C14 110.80(12)
N12 C13 H13 124.6
C14 C13 H13 124.6
C15 C14 C13 104.84(12)
C15 C14 H14 127.6
C13 C14 H14 127.6
N11 C15 C14 108.60(13)
N11 C15 H15 125.7
C14 C15 H15 125.7
C25 N21 N22 108.99(10)
C25 N21 B1 131.98(11)
N22 N21 B1 118.99(10)
C23 N22 N21 106.84(11)
C23 N22 Mn1 131.27(10)
N21 N22 Mn1 121.87(8)
N22 C23 C24 110.49(12)
N22 C23 H23 124.8
C24 C23 H23 124.8
C25 C24 C23 104.63(12)
C25 C24 H24 127.7
C23 C24 H24 127.7
N21 C25 C24 109.02(12)
N21 C25 H25 125.5
C24 C25 H25 125.5
C35 N31 N32 108.85(10)
C35 N31 B1 129.53(11)
N32 N31 B1 121.56(10)
C33 N32 N31 107.29(11)
C33 N32 Mn1 132.52(10)
N31 N32 Mn1 119.89(8)
N32 C33 C34 110.21(12)
N32 C33 H33 124.9
C34 C33 H33 124.9
C35 C34 C33 104.69(12)
C35 C34 H34 127.7
C33 C34 H34 127.7
N31 C35 C34 108.95(12)
N31 C35 H35 125.5
C34 C35 H35 125.5
C45 N41 N42 109.09(10)
C45 N41 B2 131.48(11)
N42 N41 B2 119.24(10)
C43 N42 N41 106.95(11)
C43 N42 Mn2 130.68(9)
N41 N42 Mn2 121.68(8)
N42 C43 C44 110.43(12)
N42 C43 H43 124.8
C44 C43 H43 124.8
C45 C44 C43 104.66(12)
C45 C44 H44 127.7
C43 C44 H44 127.7
N41 C45 C44 108.84(12)
N41 C45 H45 125.6
C44 C45 H45 125.6
C55 N51 N52 108.98(10)
C55 N51 B2 133.41(11)
N52 N51 B2 117.53(10)
C53 N52 N51 106.72(11)
C53 N52 Mn2 130.34(9)
N51 N52 Mn2 122.44(8)
N52 C53 C54 110.84(12)
N52 C53 H53 124.6
C54 C53 H53 124.6
C55 C54 C53 104.51(12)
C55 C54 H54 127.7
C53 C54 H54 127.7
N51 C55 C54 108.92(12)
N51 C55 H55 125.5
C54 C55 H55 125.5
C65 N61 N62 108.88(10)
C65 N61 B2 129.84(11)
N62 N61 B2 121.27(10)
C63 N62 N61 107.27(11)
C63 N62 Mn2 132.18(9)
N61 N62 Mn2 120.53(8)
N62 C63 C64 110.51(12)
N62 C63 H63 124.7
C64 C63 H63 124.7
C65 C64 C63 104.38(12)
C65 C64 H64 127.8
C63 C64 H64 127.8
N61 C65 C64 108.95(12)
N61 C65 H65 125.5
C64 C65 H65 125.5
C76 C71 C72 116.31(11)
C76 C71 B1 122.66(11)
C72 C71 B1 120.16(10)
C71 C72 C73 124.19(11)
C71 C72 H72 117.9
C73 C72 H72 117.9
C74 C73 C72 116.45(11)
C74 C73 B2 123.31(11)
C72 C73 B2 119.27(10)
C75 C74 C73 121.17(11)
C75 C74 H74 119.4
C73 C74 H74 119.4
C74 C75 C76 120.55(11)
C74 C75 H75 119.7
C76 C75 H75 119.7
C75 C76 C71 121.28(11)
C75 C76 H76 119.4
C71 C76 H76 119.4
Cl81 C8 Cl82 109.2(3)
Cl81 C8 H8A 109.8
Cl82 C8 H8A 109.8
Cl81 C8 H8B 109.8
Cl82 C8 H8B 109.8
H8A C8 H8B 108.3
Cl83 C8' Cl84 121.7(6)
Cl83 C8' H8'1 106.9
Cl84 C8' H8'1 106.9
Cl83 C8' H8'2 106.9
Cl84 C8' H8'2 106.9
H8'1 C8' H8'2 106.7

loop_
_geom_bond_atom_site_label_1
_geom_bond_atom_site_label_2
_geom_bond_distance
Mn1 C2 1.8095(16)
Mn1 C1 1.8102(16)
Mn1 C3 1.8188(15)
Mn1 N32 2.0317(11)
Mn1 N22 2.0525(11)
Mn1 N12 2.0662(12)
Mn2 C6 1.8098(15)
Mn2 C4 1.8099(15)
Mn2 C5 1.8221(14)
Mn2 N62 2.0271(11)
Mn2 N42 2.0537(11)
Mn2 N52 2.0711(11)
B1 N11 1.5606(17)
B1 N21 1.5685(17)
B1 N31 1.5710(17)
B1 C71 1.6147(18)
B2 N41 1.5616(17)
B2 N51 1.5645(16)
B2 N61 1.5710(17)
B2 C73 1.6144(18)
C1 O1 1.151(2)
C2 O2 1.145(2)
C3 O3 1.1443(18)
C4 O4 1.1463(19)
C5 O5 1.1452(18)
C6 O6 1.1476(18)
N11 C15 1.3569(17)
N11 N12 1.3683(15)
N12 C13 1.3422(17)
C13 C14 1.389(2)
C13 H13 0.9500
C14 C15 1.3824(19)
C14 H14 0.9500
C15 H15 0.9500
N21 C25 1.3548(16)
N21 N22 1.3672(15)
N22 C23 1.3429(17)
C23 C24 1.396(2)
C23 H23 0.9500
C24 C25 1.381(2)
C24 H24 0.9500
C25 H25 0.9500
N31 C35 1.3563(16)
N31 N32 1.3616(15)
N32 C33 1.3420(17)
C33 C34 1.395(2)
C33 H33 0.9500
C34 C35 1.3821(19)
C34 H34 0.9500
C35 H35 0.9500
N41 C45 1.3536(16)
N41 N42 1.3620(14)
N42 C43 1.3417(17)
C43 C44 1.393(2)
C43 H43 0.9500
C44 C45 1.382(2)
C44 H44 0.9500
C45 H45 0.9500
N51 C55 1.3572(16)
N51 N52 1.3714(14)
N52 C53 1.3385(17)
C53 C54 1.397(2)
C53 H53 0.9500
C54 C55 1.3832(19)
C54 H54 0.9500
C55 H55 0.9500
N61 C65 1.3568(16)
N61 N62 1.3597(14)
N62 C63 1.3384(17)
C63 C64 1.395(2)
C63 H63 0.9500
C64 C65 1.3845(19)
C64 H64 0.9500
C65 H65 0.9500
C71 C76 1.4046(17)
C71 C72 1.4086(16)
C72 C73 1.4117(16)
C72 H72 0.9500
C73 C74 1.4031(17)
C74 C75 1.3922(18)
C74 H74 0.9500
C75 C76 1.3930(18)
C75 H75 0.9500
C76 H76 0.9500
C8 Cl81 1.801(7)
C8 Cl82 1.803(8)
C8 H8A 0.9900
C8 H8B 0.9900
C8' Cl83 1.624(10)
C8' Cl84 1.646(11)
C8' H8'1 0.9900
C8' H8'2 0.9900

loop_
_geom_torsion_atom_site_label_1
_geom_torsion_atom_site_label_2
_geom_torsion_atom_site_label_3
_geom_torsion_atom_site_label_4
_geom_torsion
C2 Mn1 C1 O1 -148(13)
C3 Mn1 C1 O1 -58(13)
N32 Mn1 C1 O1 121(13)
N22 Mn1 C1 O1 37(13)
N12 Mn1 C1 O1 38(13)
C1 Mn1 C2 O2 -74(6)
C3 Mn1 C2 O2 -165(6)
N32 Mn1 C2 O2 20(6)
N22 Mn1 C2 O2 33(7)
N12 Mn1 C2 O2 106(6)
C2 Mn1 C3 O3 -30(3)
C1 Mn1 C3 O3 -120(3)
N32 Mn1 C3 O3 69(3)
N22 Mn1 C3 O3 149(3)
N12 Mn1 C3 O3 63(3)
C6 Mn2 C4 O4 -97(3)
C5 Mn2 C4 O4 173(3)
N62 Mn2 C4 O4 -4(3)
N42 Mn2 C4 O4 82(3)
N52 Mn2 C4 O4 24(3)
C6 Mn2 C5 O5 45(18)
C4 Mn2 C5 O5 135(18)
N62 Mn2 C5 O5 -85(18)
N42 Mn2 C5 O5 -134(18)
N52 Mn2 C5 O5 -48(18)
C4 Mn2 C6 O6 -7(4)
C5 Mn2 C6 O6 86(4)
N62 Mn2 C6 O6 -97(4)
N42 Mn2 C6 O6 -116(4)
N52 Mn2 C6 O6 178(100)
N21 B1 N11 C15 109.73(15)
N31 B1 N11 C15 -137.69(14)
C71 B1 N11 C15 -17.1(2)
N21 B1 N11 N12 -64.66(13)
N31 B1 N11 N12 47.92(14)
C71 B1 N11 N12 168.47(11)
C15 N11 N12 C13 1.54(15)
B1 N11 N12 C13 177.20(11)
C15 N11 N12 Mn1 -164.85(9)
B1 N11 N12 Mn1 10.81(15)
C2 Mn1 N12 C13 57.77(13)
C1 Mn1 N12 C13 -128.3(9)
C3 Mn1 N12 C13 -32.46(13)
N32 Mn1 N12 C13 148.00(13)
N22 Mn1 N12 C13 -127.13(13)
C2 Mn1 N12 N11 -139.18(11)
C1 Mn1 N12 N11 34.7(10)
C3 Mn1 N12 N11 130.59(11)
N32 Mn1 N12 N11 -48.95(10)
N22 Mn1 N12 N11 35.92(10)
N11 N12 C13 C14 -1.14(16)
Mn1 N12 C13 C14 164.00(11)
N12 C13 C14 C15 0.32(18)
N12 N11 C15 C14 -1.37(16)
B1 N11 C15 C14 -176.10(13)
C13 C14 C15 N11 0.65(17)
N11 B1 N21 C25 -117.92(14)
N31 B1 N21 C25 128.90(13)
C71 B1 N21 C25 10.60(19)
N11 B1 N21 N22 59.34(13)
N31 B1 N21 N22 -53.84(13)
C71 B1 N21 N22 -172.14(10)
C25 N21 N22 C23 -1.46(14)
B1 N21 N22 C23 -179.30(11)
C25 N21 N22 Mn1 177.23(9)
B1 N21 N22 Mn1 -0.62(14)
C2 Mn1 N22 C23 -149.8(7)
C1 Mn1 N22 C23 -42.78(13)
C3 Mn1 N22 C23 47.92(13)
N32 Mn1 N22 C23 -136.40(13)
N12 Mn1 N22 C23 137.30(13)
C2 Mn1 N22 N21 31.9(8)
C1 Mn1 N22 N21 138.90(10)
C3 Mn1 N22 N21 -130.40(10)
N32 Mn1 N22 N21 45.28(9)
N12 Mn1 N22 N21 -41.03(9)
N21 N22 C23 C24 0.82(15)
Mn1 N22 C23 C24 -177.69(10)
N22 C23 C24 C25 0.10(16)
N22 N21 C25 C24 1.56(15)
B1 N21 C25 C24 179.02(12)
C23 C24 C25 N21 -1.01(16)
N11 B1 N31 C35 122.16(13)
N21 B1 N31 C35 -126.66(13)
C71 B1 N31 C35 -4.11(17)
N11 B1 N31 N32 -60.96(14)
N21 B1 N31 N32 50.21(14)
C71 B1 N31 N32 172.77(10)
C35 N31 N32 C33 0.61(15)
B1 N31 N32 C33 -176.85(11)
C35 N31 N32 Mn1 -173.92(9)
B1 N31 N32 Mn1 8.63(15)
C2 Mn1 N32 C33 -42.87(15)
C1 Mn1 N32 C33 47.98(15)
C3 Mn1 N32 C33 -141.6(7)
N22 Mn1 N32 C33 138.32(14)
N12 Mn1 N32 C33 -135.53(14)
C2 Mn1 N32 N31 130.03(11)
C1 Mn1 N32 N31 -139.11(11)
C3 Mn1 N32 N31 31.3(8)
N22 Mn1 N32 N31 -48.78(10)
N12 Mn1 N32 N31 37.38(10)
N31 N32 C33 C34 -0.25(17)
Mn1 N32 C33 C34 173.31(11)
N32 C33 C34 C35 -0.18(18)
N32 N31 C35 C34 -0.74(16)
B1 N31 C35 C34 176.45(12)
C33 C34 C35 N31 0.56(17)
N51 B2 N41 C45 111.57(14)
N61 B2 N41 C45 -135.74(13)
C73 B2 N41 C45 -17.59(18)
N51 B2 N41 N42 -62.77(13)
N61 B2 N41 N42 49.92(14)
C73 B2 N41 N42 168.07(10)
C45 N41 N42 C43 1.84(14)
B2 N41 N42 C43 177.36(11)
C45 N41 N42 Mn2 -169.59(9)
B2 N41 N42 Mn2 5.93(14)
C6 Mn2 N42 C43 163(2)
C4 Mn2 N42 C43 54.39(13)
C5 Mn2 N42 C43 -38.66(13)
N62 Mn2 N42 C43 144.23(13)
N52 Mn2 N42 C43 -130.91(13)
C6 Mn2 N42 N41 -27(2)
C4 Mn2 N42 N41 -136.44(10)
C5 Mn2 N42 N41 130.51(10)
N62 Mn2 N42 N41 -46.60(9)
N52 Mn2 N42 N41 38.26(9)
N41 N42 C43 C44 -1.24(16)
Mn2 N42 C43 C44 169.14(10)
N42 C43 C44 C45 0.18(17)
N42 N41 C45 C44 -1.76(15)
B2 N41 C45 C44 -176.54(12)
C43 C44 C45 N41 0.96(16)
N41 B2 N51 C55 -114.34(15)
N61 B2 N51 C55 131.97(14)
C73 B2 N51 C55 12.1(2)
N41 B2 N51 N52 62.08(13)
N61 B2 N51 N52 -51.62(13)
C73 B2 N51 N52 -171.47(10)
C55 N51 N52 C53 -1.57(15)
B2 N51 N52 C53 -178.82(11)
C55 N51 N52 Mn2 171.03(9)
B2 N51 N52 Mn2 -6.22(15)
C6 Mn2 N52 C53 -48.90(13)
C4 Mn2 N52 C53 -169.5(5)
C5 Mn2 N52 C53 40.94(13)
N62 Mn2 N52 C53 -141.39(13)
N42 Mn2 N52 C53 132.43(13)
C6 Mn2 N52 N51 140.41(10)
C4 Mn2 N52 N51 19.8(6)
C5 Mn2 N52 N51 -129.75(10)
N62 Mn2 N52 N51 47.92(10)
N42 Mn2 N52 N51 -38.26(10)
N51 N52 C53 C54 1.02(17)
Mn2 N52 C53 C54 -170.78(11)
N52 C53 C54 C55 -0.10(18)
N52 N51 C55 C54 1.54(16)
B2 N51 C55 C54 178.18(13)
C53 C54 C55 N51 -0.88(17)
N41 B2 N61 C65 127.57(13)
N51 B2 N61 C65 -121.12(13)
C73 B2 N61 C65 5.45(17)
N41 B2 N61 N62 -53.54(14)
N51 B2 N61 N62 57.78(14)
C73 B2 N61 N62 -175.66(10)
C65 N61 N62 C63 -0.52(14)
B2 N61 N62 C63 -179.62(11)
C65 N61 N62 Mn2 177.77(8)
B2 N61 N62 Mn2 -1.33(15)
C6 Mn2 N62 C63 41.71(14)
C4 Mn2 N62 C63 -47.99(14)
C5 Mn2 N62 C63 172.3(8)
N42 Mn2 N62 C63 -138.76(13)
N52 Mn2 N62 C63 134.96(13)
C6 Mn2 N62 N61 -136.09(10)
C4 Mn2 N62 N61 134.21(10)
C5 Mn2 N62 N61 -5.6(9)
N42 Mn2 N62 N61 43.43(9)
N52 Mn2 N62 N61 -42.85(9)
N61 N62 C63 C64 0.29(16)
Mn2 N62 C63 C64 -177.73(10)
N62 C63 C64 C65 0.05(17)
N62 N61 C65 C64 0.56(15)
B2 N61 C65 C64 179.56(12)
C63 C64 C65 N61 -0.37(16)
N11 B1 C71 C76 -28.06(17)
N21 B1 C71 C76 -149.97(11)
N31 B1 C71 C76 92.35(13)
N11 B1 C71 C72 163.07(11)
N21 B1 C71 C72 41.16(15)
N31 B1 C71 C72 -76.51(14)
C76 C71 C72 C73 2.89(18)
B1 C71 C72 C73 172.45(11)
C71 C72 C73 C74 -2.31(18)
C71 C72 C73 B2 -171.43(11)
N41 B2 C73 C74 150.70(11)
N51 B2 C73 C74 28.75(17)
N61 B2 C73 C74 -90.73(13)
N41 B2 C73 C72 -40.97(15)
N51 B2 C73 C72 -162.91(11)
N61 B2 C73 C72 77.60(13)
C72 C73 C74 C75 0.54(18)
B2 C73 C74 C75 169.18(12)
C73 C74 C75 C76 0.5(2)
C74 C75 C76 C71 0.2(2)
C72 C71 C76 C75 -1.74(18)
B1 C71 C76 C75 -171.01(12)
